data_2100877
loop_
_publ_author_name
'Ebitani, M.'
'In, Y.'
'Ishida, T.'
'Sakaguchi, K.-i.'
'Flippen-Anderson, J. L.'
'Karle, I. L.'

_publ_section_title
;
 Structures of riboflavin tetraacetate and tetrabutyrate: molecular
 packing mode of riboflavin tetracarboxylate and its extensive stacking
 and hydrogen-bonding characteristics
;
_journal_issue 1
_journal_name_full 'Acta Crystallographica Section B'
_journal_page_first 136
_journal_page_last 144
_journal_paper_doi 10.1107/S0108768192007195
_journal_volume 49
_journal_year 1993
_chemical_formula_moiety '2(C25 H28 N4 O10),C3 H6 O1,H2 O1'
_chemical_formula_sum 'C53 H64 N8 O22'
_chemical_formula_weight 1165.12
_symmetry_cell_setting orthorhombic
_symmetry_space_group_name_Hall 'P 2ac 2ab'
_symmetry_space_group_name_H-M 'P 21 21 21'
_cell_angle_alpha 90
_cell_angle_beta 90
_cell_angle_gamma 90
_cell_formula_units_Z 4
_cell_length_a 61.896(8)
_cell_length_b 11.4240(10)
_cell_length_c 8.1340(10)
_cell_volume 5751.6(11)
_diffrn_radiation_type Cu
_diffrn_radiation_wavelength 1.5418
_exptl_absorpt_coefficient_mu 0.784
_exptl_crystal_density_diffrn 1.345
_exptl_crystal_density_meas 1.320(3)
_exptl_crystal_F_000 2456
_cod_data_source_file as0605.cif
_cod_data_source_block as0605a
_cod_depositor_comments
;
 Marking attached hydrogen atoms.

 Antanas Vaitkus,
 2017-03-27
;
_cod_original_cell_volume 5751.5(12)
_cod_database_code 2100877

loop_
_atom_site_label
_atom_site_fract_x
_atom_site_fract_y
_atom_site_fract_z
_atom_site_attached_hydrogens
N(1) .89573(4) -.1443(3) .5145(4) 0
C(2) .88541(6) -.2524(3) .5063(5) 0
O(2) .89360(4) -.3356(2) .4381(4) 0
N(3) .86534(5) -.2656(3) .5795(5) 0
C(4) .85361(5) -.1822(3) .6577(6) 0
O(4) .83582(4) -.1980(3) .7108(5) 0
C(4a) .86540(5) -.0672(3) .6719(5) 0
N(5) .85595(4) .0166(3) .7511(4) 0
C(5a) .86677(5) .1214(3) .7592(5) 0
C(6) .85663(6) .2145(4) .8393(6) 0
C(7) .86629(6) .3253(4) .8554(5) 0
C(7m) .85411(6) .4248(4) .9400(6) 0
C(8) .88740(6) .3385(4) .7872(6) 0
C(8m) .89836(7) .4544(4) .8026(7) 0
C(9) .89761(5) .2472(3) .7073(5) 0
C(9a) .88727(5) .1382(3) .6913(5) 0
N(10) .89652(4) .0457(3) .6024(4) 0
C(10a) .88627(5) -.0596(3) .5961(5) 0
C(11) .91677(5) .0621(3) .5137(5) 0
C(12) .93741(5) .0432(3) .6152(5) 0
O(12) .94248(3) -.0808(2) .6145(3) 0
C(12a) .93368(5) -.1453(3) .7364(6) 0
O(12a) .92331(4) -.1052(3) .8429(4) 0
C(12b) .93843(7) -.2735(4) .7097(8) 0
C(13) .95641(5) .1029(3) .5301(5) 0
O(13) .95206(3) .2267(2) .5609(3) 0
C(13a) .96032(6) .3042(4) .4488(6) 0
O(13a) .97172(6) .2735(3) .3381(4) 0
C(13b) .95435(8) .4295(4) .4908(8) 0
C(14) .97910(4) .0734(4) .5921(5) 0
O(14) .97857(3) .0806(2) .7715(3) 0
C(14a) .99446(6) .1433(4) .8474(5) 0
O(14a) 1.00908(4) .1835(4) .7709(5) 0
C(14b) .99095(7) .1481(4) 1.0266(6) 0
C(15) .98685(5) -.0468(4) .5415(7) 0
O(15) 1.00991(3) -.0600(3) .5749(4) 0
C(15a) 1.02340(6) -.0187(4) .4613(6) 0
O(15a) 1.01770(5) .0343(3) .3432(5) 0
C(15b) 1.04630(6) -.0470(5) .5057(7) 0
N(1)B .84670(4) .3186(3) .4367(5) 0
C(2)B .85791(5) .4218(4) .4489(5) 0
O(2)B .85071(5) .5053(2) .5244(5) 0
N(3)B .87790(4) .4328(3) .3756(5) 0
C(4)B .88831(6) .3458(3) .2948(5) 0
O(4)B .90671(4) .3585(3) .2353(5) 0
C(4a)B .87642(6) .2340(4) .2835(5) 0
N(5)B .88536(4) .1460(3) .2078(4) 0
C(5a)B .87408(5) .0425(3) .2015(5) 0
C(6)B .88296(6) -.0511(4) .1186(5) 0
C(7)B .87260(5) -.1574(3) .1105(5) 0
C(7m)B .88319(7) -.2602(4) .0207(7) 0
C(8)B .85250(5) -.1730(3) .1893(5) 0
C(8m)B .84047(6) -.2864(4) .1799(7) 0
C(9)B .84354(5) -.0799(4) .2699(5) 0
C(9a)B .85369(5) .0286(3) .2793(5) 0
N(10)B .84511(4) .1250(3) .3621(4) 0
C(10a)B .85580(5) .2309(3) .3627(5) 0
C(11)B .82466(5) .1166(3) .4569(5) 0
C(12)B .80527(5) .1503(4) .3559(5) 0
O(12)B .80263(4) .0656(3) .2283(4) 0
C(12a)B .80251(9) .0952(5) .0701(7) 0
O(12a)B .80630(10) .1892(6) .0320(7) 0
C(12b)B .80081(9) -.0034(6) -.0425(8) 0
C(13)B .78483(5) .1555(4) .4579(6) 0
O(13)B .78303(4) .0418(2) .5351(4) 0
C(13a)B .76711(6) -.0295(4) .4903(7) 0
O(13a)B .75320(6) -.0022(4) .3900(6) 0
C(13b)B .76832(9) -.1430(5) .5723(8) 0
C(14)B .78446(6) .2445(4) .5946(6) 0
O(14)B .78917(5) .3545(3) .5122(5) 0
C(14a)B .79841(7) .4374(5) .6066(8) 0
O(14a)B .80378(7) .4243(4) .7440(5) 0
C(14b)B .80020(9) .5510(4) .5149(9) 0
C(15)B .76357(7) .2535(5) .6851(8) 0
O(15)B .74720(5) .2897(4) .5534(6) 0
C(15a)B .72770(10) .3090(10) .5780(10) 0
O(15a)B .71986(9) .2620(7) .7059(9) 0
C(15b)B .71440(10) .3525(9) .4490(10) 0
C(1Ac) .97248(8) .8330(6) 1.0653(7) 3
C(2Ac) .95249(7) .8571(4) 1.1659(6) 0
C(3Ac) .94060(10) .7563(6) 1.2315(9) 3
O(1Ac) .94612(6) .9554(3) 1.1887(5) 0
O(1W) .93110(6) 1.1706(4) 1.0123(6) 2
H(3) .8595(7) -.353(5) .558(7) 0
H(6) .8405(8) .200(5) .886(8) 0
H(9) .9129(7) .259(4) .656(7) 0
H(7m)a .8373(7) .415(5) .923(8) 0
H(7m)b .8588(8) .507(5) .887(8) 0
H(7m)c .8578(8) .426(5) 1.068(8) 0
H(8m)a .8861(9) .522(5) .802(8) 0
H(8m)b .9086(8) .466(5) .700(7) 0
H(8m)c .9074(8) .457(5) .912(8) 0
H(11)a .9164(8) .157(5) .504(7) 0
H(11)b .9165(8) -.013(5) .438(7) 0
H(12) .9347(7) .076(5) .738(8) 0
H(12b)a .9398(8) -.291(5) .583(8) 0
H(12b)b .9257(8) -.323(5) .762(8) 0
H(12b)c .9534(7) -.296(5) .769(7) 0
H(13) .9567(8) .074(5) .405(7) 0
H(13b)a .9390(7) .432(5) .558(8) 0
H(13b)b .9533(8) .482(5) .378(7) 0
H(13b)c .9666(8) .469(5) .568(8) 0
H(14) .9904(7) .134(4) .539(7) 0
H(14b)a .9743(8) .142(5) 1.051(7) 0
H(14b)b .9977(8) .228(5) 1.074(8) 0
H(14b)c .9996(8) .076(5) 1.084(8) 0
H(15)a .9863(8) -.040(5) .410(8) 0
H(15)b .9802(8) -.104(5) .639(7) 0
H(15b)a 1.0480(7) -.049(5) .635(7) 0
H(15b)b 1.0568(8) .021(5) .457(8) 0
H(15b)c 1.0510(8) -.127(5) .455(8) 0
H(3)B .8832(8) .517(5) .398(7) 0
H(6)B .8985(7) -.035(5) .058(7) 0
H(9)B .8280(8) -.090(5) .328(7) 0
H(7m)aB .8933(7) -.228(5) -.072(7) 0
H(7m)bB .8707(7) -.316(5) -.032(7) 0
H(7m)cB .8926(7) -.310(5) .110(7) 0
H(8m)aB .8435(8) -.328(4) .062(8) 0
H(8m)bB .8237(8) -.272(5) .188(7) 0
H(8m)cB .8458(8) -.342(5) .281(8) 0
H(11)aB .8257(8) .190(5) .534(7) 0
H(11)bB .8225(7) .024(5) .468(7) 0
H(12)B .8074(8) .236(4) .303(7) 0
H(12b)aB .8085(8) -.077(5) .014(7) 0
H(12b)bB .8083(8) .018(5) -.155(7) 0
H(12b)cB .7838(8) -.020(5) -.065(8) 0
H(13)B .7722(7) .180(5) .375(7) 0
H(13b)aB .7852(8) -.162(5) .597(8) 0
H(13b)bB .7612(8) -.209(5) .497(7) 0
H(13b)cB .7594(8) -.139(5) .688(8) 0
H(14)B .7953(7) .219(5) .687(7) 0
H(14b)aB .8017(8) .533(5) .383(7) 0
H(14b)bB .8144(8) .598(5) .561(8) 0
H(14b)cB .7858(8) .600(5) .535(8) 0
H(15)aB .7658(7) .333(5) .754(7) 0
H(15)bB .7594(8) .165(5) .705(8) 0
H(15b)aB .7244(8) .403(5) .365(8) 0
H(15b)bB .7018(8) .406(5) .499(7) 0
H(15b)CB .7075(8) .279(5) .387(8) 0

loop_
_geom_bond_atom_site_label_1
_geom_bond_atom_site_label_2
_geom_bond_distance
N(1) C(2) 1.392(5)
N(1) C(10a) 1.311(5)
C(2) O(2) 1.212(5)
C(2) N(3) 1.386(5)
N(3) C(4) 1.357(5)
C(4) O(4) 1.196(5)
C(4) C(4a) 1.507(5)
C(4a) N(5) 1.294(5)
C(4a) C(10a) 1.434(5)
N(5) C(5a) 1.374(5)
C(5a) C(6) 1.399(6)
C(5a) C(9a) 1.397(5)
C(6) C(7) 1.409(6)
C(7) C(7m) 1.528(6)
C(7) C(8) 1.427(6)
C(8) C(8m) 1.493(6)
C(8) C(9) 1.382(6)
C(9) C(9a) 1.405(5)
C(9a) N(10) 1.402(5)
N(10) C(10a) 1.361(4)
N(10) C(11) 1.459(5)
C(11) C(12) 1.536(5)
C(12) O(12) 1.451(4)
C(12) C(13) 1.526(5)
O(12) C(12a) 1.350(5)
C(12a) O(12a) 1.171(5)
C(12a) C(12b) 1.509(6)
C(13) O(13) 1.461(4)
C(13) C(14) 1.530(5)
O(13) C(13a) 1.370(5)
C(13a) O(13a) 1.196(6)
C(13a) C(13b) 1.518(7)
C(14) O(14) 1.462(4)
C(14) C(15) 1.512(6)
O(14) C(14a) 1.364(5)
C(14a) O(14a) 1.191(5)
C(14a) C(14b) 1.475(6)
C(15) O(15) 1.461(5)
O(15) C(15a) 1.332(5)
C(15a) O(15a) 1.189(5)
C(15a) C(15b) 1.498(6)
N(1)B C(2)B 1.372(5)
N(1)B C(10a)B 1.297(5)
C(2)B O(2)B 1.219(5)
C(2)B N(3)B 1.379(5)
N(3)B C(4)B 1.355(5)
C(4)B O(4)B 1.246(5)
C(4)B C(4a)B 1.476(6)
C(4a)B N(5)B 1.302(5)
C(4a)B C(10a)B 1.430(5)
N(5)B C(5a)B 1.375(5)
C(5a)B C(6)B 1.379(5)
C(5a)B C(9a)B 1.421(5)
C(6)B C(7)B 1.374(5)
C(7)B C(7m)B 1.530(6)
C(7)B C(8)B 1.411(5)
C(8)B C(8m)B 1.496(6)
C(8)B C(9)B 1.367(5)
C(9)B C(9a)B 1.392(5)
C(9a)B N(10)B 1.396(5)
N(10)B C(10a)B 1.379(5)
N(10)B C(11)B 1.485(5)
C(11)B C(12)B 1.504(5)
C(12)B O(12)B 1.428(5)
C(12)B C(13)B 1.514(6)
O(12)B C(12a)B 1.331(6)
C(12a)B O(12a)B 1.142(9)
C(12a)B C(12b)B 1.455(9)
C(13)B O(13)B 1.447(5)
C(13)B C(14)B 1.507(6)
O(13)B C(13a)B 1.329(5)
C(13a)B O(13a)B 1.227(7)
C(13a)B C(13b)B 1.459(8)
C(14)B O(14)B 1.454(5)
C(14)B C(15)B 1.491(7)
O(14)B C(14a)B 1.347(6)
C(14a)B O(14a)B 1.176(7)
C(14a)B C(14b)B 1.501(8)
C(15)B O(15)B 1.532(7)
O(15)B C(15a)B 1.240(10)
C(15a)B O(15a)B 1.260(10)
C(15a)B C(15b)B 1.430(10)
C(1Ac) C(2Ac) 1.509(7)
C(2Ac) C(3Ac) 1.466(8)
C(2Ac) O(1Ac) 1.205(6)
